data_4024562
loop_
_publ_author_name
'Ruwei Shen'
'Shugao Zhu'
'Xian Huang'

_publ_section_title
;
Unexpected Pd-Catalyzed Coupling, Propargyl-Allenyl Isomerization and
Alder-Ene Reaction: Facile Synthesis of Some Not Readily Available
2,3-Dihydrofuran Derivatives
;
_journal_name_full 'Journal of Organic Chemistry'
_journal_page_first 4118
_journal_page_last 4123
_journal_paper_doi 10.1021/jo900440u
_journal_volume 74
_journal_year 2009
_chemical_absolute_configuration ad
_chemical_formula_sum 'C19 H19 Cl O2'
_chemical_formula_weight 314.79
_chemical_name_systematic
; 
 ? 
;
_space_group_IT_number 43
_symmetry_cell_setting orthorhombic
_symmetry_space_group_name_Hall 'F 2 -2d'
_symmetry_space_group_name_H-M 'F d d 2'
_atom_sites_solution_hydrogens geom
_atom_sites_solution_primary direct
_atom_sites_solution_secondary difmap
_audit_creation_method SHELXL-97
_cell_angle_alpha 90.00
_cell_angle_beta 90.00
_cell_angle_gamma 90.00
_cell_formula_units_Z 16
_cell_length_a 31.869(5)
_cell_length_b 36.630(6)
_cell_length_c 5.7018(10)
_cell_measurement_reflns_used 1512
_cell_measurement_temperature 293(2)
_cell_measurement_theta_max 40.813
_cell_measurement_theta_min 5.131
_cell_volume 6656(2)
_computing_cell_refinement 'Bruker SMART'
_computing_data_collection 'Bruker SMART'
_computing_data_reduction 'Bruker SHELXTL'
_computing_molecular_graphics 'Bruker SHELXTL'
_computing_publication_material 'Bruker SHELXTL'
_computing_structure_refinement 'SHELXL-97 (Sheldrick, 1997)'
_computing_structure_solution 'SHELXS-97 (Sheldrick, 1990)'
_diffrn_ambient_temperature 293(2)
_diffrn_measured_fraction_theta_full 0.991
_diffrn_measured_fraction_theta_max 0.991
_diffrn_measurement_device_type 'CCD area detector'
_diffrn_measurement_method 'phi and omega scans'
_diffrn_radiation_monochromator graphite
_diffrn_radiation_source 'fine-focus sealed tube'
_diffrn_radiation_type MoK\a
_diffrn_radiation_wavelength 0.71073
_diffrn_reflns_av_R_equivalents 0.1093
_diffrn_reflns_av_sigmaI/netI 0.1066
_diffrn_reflns_limit_h_max 40
_diffrn_reflns_limit_h_min -26
_diffrn_reflns_limit_k_max 46
_diffrn_reflns_limit_k_min -45
_diffrn_reflns_limit_l_max 7
_diffrn_reflns_limit_l_min -7
_diffrn_reflns_number 9507
_diffrn_reflns_theta_full 27.00
_diffrn_reflns_theta_max 27.00
_diffrn_reflns_theta_min 1.69
_exptl_absorpt_coefficient_mu 0.234
_exptl_absorpt_correction_T_max 1.00000
_exptl_absorpt_correction_T_min 0.76748
_exptl_absorpt_correction_type empirical
_exptl_absorpt_process_details sadabs
_exptl_crystal_colour colorless
_exptl_crystal_density_diffrn 1.257
_exptl_crystal_density_method 'not measured'
_exptl_crystal_description prismatic
_exptl_crystal_F_000 2656
_exptl_crystal_size_max 0.475
_exptl_crystal_size_mid 0.136
_exptl_crystal_size_min 0.109
_refine_diff_density_max 0.188
_refine_diff_density_min -0.170
_refine_diff_density_rms 0.038
_refine_ls_abs_structure_details 'Flack H D (1983), Acta Cryst. A39, 876-881'
_refine_ls_abs_structure_Flack 0.00(9)
_refine_ls_extinction_method none
_refine_ls_goodness_of_fit_ref 0.822
_refine_ls_hydrogen_treatment constr
_refine_ls_matrix_type full
_refine_ls_number_parameters 200
_refine_ls_number_reflns 3468
_refine_ls_number_restraints 1
_refine_ls_restrained_S_all 0.822
_refine_ls_R_factor_all 0.0991
_refine_ls_R_factor_gt 0.0523
_refine_ls_shift/su_max 0.000
_refine_ls_shift/su_mean 0.000
_refine_ls_structure_factor_coef Fsqd
_refine_ls_weighting_details 'calc w=1/[\s^2^(Fo^2^)+(0.0388P)^2^+0.0000P] where P=(Fo^2^+2Fc^2^)/3'
_refine_ls_weighting_scheme calc
_refine_ls_wR_factor_gt 0.1035
_refine_ls_wR_factor_ref 0.1136
_reflns_number_gt 1848
_reflns_number_total 3468
_reflns_threshold_expression >2sigma(I)
_cod_data_source_file jo900440u_si_001.cif
_cod_data_source_block cd27488
_cod_depositor_comments
;
The following automatic conversions were performed:
'_symmetry_cell_setting' value 'Orthorhombic' changed to 'orthorhombic'
according to '/home/saulius/struct/CIF-dictionaries/cif_core.dic'
dictionary named 'cif_core.dic' version 2.4.1 from 2010-06-29.

Automatic conversion script
Id: cif_fix_enum 1527 2010-12-29 10:47:43Z saulius 
;
_cod_original_sg_symbol_H-M Fdd2
_cod_database_code 4024562

loop_
_symmetry_equiv_pos_as_xyz
'x, y, z'
'-x, -y, z'
'x+1/4, -y+1/4, z+1/4'
'-x+1/4, y+1/4, z+1/4'
'x, y+1/2, z+1/2'
'-x, -y+1/2, z+1/2'
'x+1/4, -y+3/4, z+3/4'
'-x+1/4, y+3/4, z+3/4'
'x+1/2, y, z+1/2'
'-x+1/2, -y, z+1/2'
'x+3/4, -y+1/4, z+3/4'
'-x+3/4, y+1/4, z+3/4'
'x+1/2, y+1/2, z'
'-x+1/2, -y+1/2, z'
'x+3/4, -y+3/4, z+1/4'
'-x+3/4, y+3/4, z+1/4'

loop_
_atom_site_label
_atom_site_type_symbol
_atom_site_fract_x
_atom_site_fract_y
_atom_site_fract_z
_atom_site_U_iso_or_equiv
_atom_site_adp_type
_atom_site_occupancy
_atom_site_symmetry_multiplicity
_atom_site_calc_flag
_atom_site_refinement_flags
_atom_site_disorder_assembly
_atom_site_disorder_group
Cl1 Cl 0.19242(3) 0.18389(3) 1.5002(2) 0.1029(4) Uani 1 1 d . . .
O1 O 0.08873(8) 0.05531(7) 0.2067(5) 0.0918(8) Uani 1 1 d . . .
O2 O 0.04807(7) 0.21787(6) 0.6742(4) 0.0721(7) Uani 1 1 d . . .
C1 C 0.05926(9) 0.09600(7) 0.4939(5) 0.0560(8) Uani 1 1 d . . .
H1 H 0.0692 0.1182 0.4378 0.067 Uiso 1 1 calc R . .
C2 C 0.06863(10) 0.06077(9) 0.3866(7) 0.0631(9) Uani 1 1 d . . .
C3 C 0.04836(11) 0.03259(9) 0.5354(7) 0.0824(11) Uani 1 1 d . . .
H3A H 0.0694 0.0166 0.6035 0.099 Uiso 1 1 calc R . .
H3B H 0.0292 0.0179 0.4427 0.099 Uiso 1 1 calc R . .
C4 C 0.02466(10) 0.05271(8) 0.7270(7) 0.0697(9) Uani 1 1 d . . .
H4A H -0.0053 0.0484 0.7152 0.084 Uiso 1 1 calc R . .
H4B H 0.0342 0.0453 0.8813 0.084 Uiso 1 1 calc R . .
C5 C 0.03505(8) 0.09249(7) 0.6803(5) 0.0475(7) Uani 1 1 d . . .
C6 C 0.01883(9) 0.12197(6) 0.8338(5) 0.0557(8) Uani 1 1 d . . .
H6A H 0.0327 0.1204 0.9847 0.067 Uiso 1 1 calc R . .
H6B H -0.0109 0.1180 0.8596 0.067 Uiso 1 1 calc R . .
C7 C 0.02492(8) 0.15992(7) 0.7373(5) 0.0515(7) Uani 1 1 d . . .
C8 C 0.05348(9) 0.18493(7) 0.7923(5) 0.0523(8) Uani 1 1 d . . .
C9 C 0.01657(10) 0.21140(9) 0.4957(7) 0.0835(11) Uani 1 1 d . . .
H9A H 0.0297 0.2092 0.3428 0.100 Uiso 1 1 calc R . .
H9B H -0.0033 0.2315 0.4911 0.100 Uiso 1 1 calc R . .
C10 C -0.00600(10) 0.17556(7) 0.5607(5) 0.0555(8) Uani 1 1 d . . .
H10 H -0.0080 0.1596 0.4232 0.067 Uiso 1 1 calc R . .
C11 C -0.04939(10) 0.18233(7) 0.6636(6) 0.0543(8) Uani 1 1 d . . .
C12 C -0.05382(10) 0.19491(9) 0.8863(6) 0.0733(10) Uani 1 1 d . . .
H12A H -0.0804 0.2000 0.9451 0.088 Uiso 1 1 calc R . .
H12B H -0.0303 0.1985 0.9799 0.088 Uiso 1 1 calc R . .
C13 C -0.08407(12) 0.17639(10) 0.5130(7) 0.0877(11) Uani 1 1 d . . .
H13A H -0.0839 0.1943 0.3902 0.132 Uiso 1 1 calc R . .
H13B H -0.1096 0.1784 0.6012 0.132 Uiso 1 1 calc R . .
H13C H -0.0822 0.1524 0.4457 0.132 Uiso 1 1 calc R . .
C14 C 0.08895(9) 0.18505(7) 0.9556(5) 0.0548(8) Uani 1 1 d . . .
C15 C 0.10234(10) 0.21695(8) 1.0618(6) 0.0698(10) Uani 1 1 d . . .
H15 H 0.0900 0.2390 1.0193 0.084 Uiso 1 1 calc R . .
C16 C 0.13360(10) 0.21691(9) 1.2289(8) 0.0794(11) Uani 1 1 d . . .
H16 H 0.1416 0.2386 1.3005 0.095 Uiso 1 1 calc R . .
C17 C 0.15299(9) 0.18469(9) 1.2899(6) 0.0660(9) Uani 1 1 d . . .
C18 C 0.14105(10) 0.15257(8) 1.1805(7) 0.0666(9) Uani 1 1 d . . .
H18 H 0.1544 0.1308 1.2180 0.080 Uiso 1 1 calc R . .
C19 C 0.10967(9) 0.15289(8) 1.0176(6) 0.0616(8) Uani 1 1 d . . .
H19 H 0.1019 0.1311 0.9461 0.074 Uiso 1 1 calc R . .

loop_
_atom_site_aniso_label
_atom_site_aniso_U_11
_atom_site_aniso_U_22
_atom_site_aniso_U_33
_atom_site_aniso_U_23
_atom_site_aniso_U_13
_atom_site_aniso_U_12
Cl1 0.0802(6) 0.1158(8) 0.1129(8) -0.0266(7) -0.0203(6) -0.0086(6)
O1 0.0769(16) 0.0959(17) 0.103(2) -0.0286(16) 0.0258(16) 0.0065(14)
O2 0.0636(13) 0.0559(12) 0.0967(18) 0.0160(12) 0.0088(14) -0.0002(11)
C1 0.0529(18) 0.0500(16) 0.065(2) 0.0019(16) 0.0034(17) -0.0022(14)
C2 0.0396(17) 0.069(2) 0.081(2) -0.013(2) -0.0071(17) 0.0035(17)
C3 0.081(2) 0.0552(18) 0.111(3) -0.014(2) -0.002(2) 0.000(2)
C4 0.075(2) 0.0541(18) 0.080(2) -0.0005(18) 0.001(2) -0.0133(16)
C5 0.0370(15) 0.0512(16) 0.0544(18) -0.0021(14) -0.0039(15) -0.0018(13)
C6 0.0440(16) 0.0560(18) 0.067(2) 0.0022(15) 0.0049(15) -0.0042(15)
C7 0.0448(16) 0.0469(16) 0.063(2) 0.0023(15) 0.0083(16) 0.0009(14)
C8 0.0491(18) 0.0442(17) 0.063(2) 0.0045(15) 0.0181(17) 0.0063(15)
C9 0.058(2) 0.100(3) 0.093(3) 0.037(2) 0.024(2) 0.006(2)
C10 0.0616(19) 0.0550(17) 0.0498(18) -0.0014(15) 0.0073(16) 0.0010(16)
C11 0.0501(18) 0.0445(16) 0.068(2) 0.0100(15) -0.0029(17) -0.0057(14)
C12 0.0465(19) 0.103(3) 0.070(2) -0.019(2) 0.0062(18) 0.0001(18)
C13 0.075(2) 0.113(3) 0.074(2) 0.002(2) -0.005(2) -0.019(2)
C14 0.0464(17) 0.0444(17) 0.074(2) -0.0051(16) 0.0142(18) -0.0031(15)
C15 0.055(2) 0.0449(18) 0.109(3) -0.006(2) 0.004(2) -0.0030(16)
C16 0.061(2) 0.058(2) 0.119(3) -0.034(2) 0.015(2) -0.0113(18)
C17 0.0433(17) 0.079(2) 0.076(2) -0.022(2) 0.0092(17) -0.0091(18)
C18 0.0563(19) 0.0546(18) 0.089(2) -0.0135(18) 0.006(2) 0.0000(16)
C19 0.0548(18) 0.0486(18) 0.081(2) -0.0112(17) -0.0006(19) -0.0053(15)

loop_
_atom_type_symbol
_atom_type_description
_atom_type_scat_dispersion_real
_atom_type_scat_dispersion_imag
_atom_type_scat_source
C C 0.0033 0.0016 'International Tables Vol C Tables 4.2.6.8 and 6.1.1.4'
H H 0.0000 0.0000 'International Tables Vol C Tables 4.2.6.8 and 6.1.1.4'
O O 0.0106 0.0060 'International Tables Vol C Tables 4.2.6.8 and 6.1.1.4'
Cl Cl 0.1484 0.1585 'International Tables Vol C Tables 4.2.6.8 and 6.1.1.4'

loop_
_geom_angle_atom_site_label_1
_geom_angle_atom_site_label_2
_geom_angle_atom_site_label_3
_geom_angle
_geom_angle_site_symmetry_1
_geom_angle_site_symmetry_3
_geom_angle_publ_flag
C8 O2 C9 106.5(2) . . ?
C5 C1 C2 111.8(3) . . ?
C5 C1 H1 124.1 . . ?
C2 C1 H1 124.1 . . ?
O1 C2 C1 127.0(3) . . ?
O1 C2 C3 126.3(3) . . ?
C1 C2 C3 106.6(3) . . ?
C2 C3 C4 106.9(3) . . ?
C2 C3 H3A 110.3 . . ?
C4 C3 H3A 110.3 . . ?
C2 C3 H3B 110.3 . . ?
C4 C3 H3B 110.3 . . ?
H3A C3 H3B 108.6 . . ?
C5 C4 C3 103.4(3) . . ?
C5 C4 H4A 111.1 . . ?
C3 C4 H4A 111.1 . . ?
C5 C4 H4B 111.1 . . ?
C3 C4 H4B 111.1 . . ?
H4A C4 H4B 109.1 . . ?
C1 C5 C6 127.4(3) . . ?
C1 C5 C4 111.3(3) . . ?
C6 C5 C4 121.3(3) . . ?
C5 C6 C7 114.3(2) . . ?
C5 C6 H6A 108.7 . . ?
C7 C6 H6A 108.7 . . ?
C5 C6 H6B 108.7 . . ?
C7 C6 H6B 108.7 . . ?
H6A C6 H6B 107.6 . . ?
C8 C7 C6 129.6(3) . . ?
C8 C7 C10 109.9(2) . . ?
C6 C7 C10 120.4(2) . . ?
C7 C8 O2 113.5(3) . . ?
C7 C8 C14 132.9(3) . . ?
O2 C8 C14 113.6(3) . . ?
O2 C9 C10 107.1(3) . . ?
O2 C9 H9A 110.3 . . ?
C10 C9 H9A 110.3 . . ?
O2 C9 H9B 110.3 . . ?
C10 C9 H9B 110.3 . . ?
H9A C9 H9B 108.6 . . ?
C7 C10 C11 113.2(2) . . ?
C7 C10 C9 100.2(2) . . ?
C11 C10 C9 112.2(2) . . ?
C7 C10 H10 110.3 . . ?
C11 C10 H10 110.3 . . ?
C9 C10 H10 110.3 . . ?
C12 C11 C13 122.5(3) . . ?
C12 C11 C10 120.7(3) . . ?
C13 C11 C10 116.8(3) . . ?
C11 C12 H12A 120.0 . . ?
C11 C12 H12B 120.0 . . ?
H12A C12 H12B 120.0 . . ?
C11 C13 H13A 109.5 . . ?
C11 C13 H13B 109.5 . . ?
H13A C13 H13B 109.5 . . ?
C11 C13 H13C 109.5 . . ?
H13A C13 H13C 109.5 . . ?
H13B C13 H13C 109.5 . . ?
C15 C14 C19 117.1(3) . . ?
C15 C14 C8 121.3(3) . . ?
C19 C14 C8 121.6(3) . . ?
C16 C15 C14 121.6(3) . . ?
C16 C15 H15 119.2 . . ?
C14 C15 H15 119.2 . . ?
C17 C16 C15 120.0(3) . . ?
C17 C16 H16 120.0 . . ?
C15 C16 H16 120.0 . . ?
C16 C17 C18 119.4(3) . . ?
C16 C17 Cl1 120.9(3) . . ?
C18 C17 Cl1 119.7(3) . . ?
C19 C18 C17 120.0(3) . . ?
C19 C18 H18 120.0 . . ?
C17 C18 H18 120.0 . . ?
C18 C19 C14 121.8(3) . . ?
C18 C19 H19 119.1 . . ?
C14 C19 H19 119.1 . . ?

loop_
_geom_bond_atom_site_label_1
_geom_bond_atom_site_label_2
_geom_bond_distance
_geom_bond_site_symmetry_2
_geom_bond_publ_flag
Cl1 C17 1.737(4) . ?
O1 C2 1.226(4) . ?
O2 C8 1.393(3) . ?
O2 C9 1.449(4) . ?
C1 C5 1.319(4) . ?
C1 C2 1.459(4) . ?
C1 H1 0.9300 . ?
C2 C3 1.484(5) . ?
C3 C4 1.519(5) . ?
C3 H3A 0.9700 . ?
C3 H3B 0.9700 . ?
C4 C5 1.518(4) . ?
C4 H4A 0.9700 . ?
C4 H4B 0.9700 . ?
C5 C6 1.483(4) . ?
C6 C7 1.508(3) . ?
C6 H6A 0.9700 . ?
C6 H6B 0.9700 . ?
C7 C8 1.329(4) . ?
C7 C10 1.521(4) . ?
C8 C14 1.464(4) . ?
C9 C10 1.542(4) . ?
C9 H9A 0.9700 . ?
C9 H9B 0.9700 . ?
C10 C11 1.522(4) . ?
C10 H10 0.9800 . ?
C11 C12 1.358(4) . ?
C11 C13 1.416(4) . ?
C12 H12A 0.9300 . ?
C12 H12B 0.9300 . ?
C13 H13A 0.9600 . ?
C13 H13B 0.9600 . ?
C13 H13C 0.9600 . ?
C14 C15 1.383(4) . ?
C14 C19 1.396(4) . ?
C15 C16 1.379(5) . ?
C15 H15 0.9300 . ?
C16 C17 1.377(4) . ?
C16 H16 0.9300 . ?
C17 C18 1.385(4) . ?
C18 C19 1.365(4) . ?
C18 H18 0.9300 . ?
C19 H19 0.9300 . ?

loop_
_geom_torsion_atom_site_label_1
_geom_torsion_atom_site_label_2
_geom_torsion_atom_site_label_3
_geom_torsion_atom_site_label_4
_geom_torsion
_geom_torsion_site_symmetry_1
_geom_torsion_site_symmetry_2
_geom_torsion_site_symmetry_3
_geom_torsion_site_symmetry_4
_geom_torsion_publ_flag
C5 C1 C2 O1 176.7(3) . . . . ?
C5 C1 C2 C3 -2.3(4) . . . . ?
O1 C2 C3 C4 -175.9(3) . . . . ?
C1 C2 C3 C4 3.1(4) . . . . ?
C2 C3 C4 C5 -2.7(3) . . . . ?
C2 C1 C5 C6 -179.7(3) . . . . ?
C2 C1 C5 C4 0.5(3) . . . . ?
C3 C4 C5 C1 1.4(3) . . . . ?
C3 C4 C5 C6 -178.4(3) . . . . ?
C1 C5 C6 C7 11.5(4) . . . . ?
C4 C5 C6 C7 -168.7(3) . . . . ?
C5 C6 C7 C8 -101.5(4) . . . . ?
C5 C6 C7 C10 82.8(3) . . . . ?
C6 C7 C8 O2 -176.9(3) . . . . ?
C10 C7 C8 O2 -0.9(3) . . . . ?
C6 C7 C8 C14 1.7(5) . . . . ?
C10 C7 C8 C14 177.7(3) . . . . ?
C9 O2 C8 C7 -10.1(3) . . . . ?
C9 O2 C8 C14 171.1(2) . . . . ?
C8 O2 C9 C10 16.4(3) . . . . ?
C8 C7 C10 C11 -109.2(3) . . . . ?
C6 C7 C10 C11 67.2(3) . . . . ?
C8 C7 C10 C9 10.4(3) . . . . ?
C6 C7 C10 C9 -173.1(3) . . . . ?
O2 C9 C10 C7 -16.0(3) . . . . ?
O2 C9 C10 C11 104.5(3) . . . . ?
C7 C10 C11 C12 37.7(4) . . . . ?
C9 C10 C11 C12 -74.8(4) . . . . ?
C7 C10 C11 C13 -144.9(3) . . . . ?
C9 C10 C11 C13 102.5(3) . . . . ?
C7 C8 C14 C15 -150.2(3) . . . . ?
O2 C8 C14 C15 28.3(4) . . . . ?
C7 C8 C14 C19 27.3(5) . . . . ?
O2 C8 C14 C19 -154.2(3) . . . . ?
C19 C14 C15 C16 -2.6(4) . . . . ?
C8 C14 C15 C16 175.0(3) . . . . ?
C14 C15 C16 C17 1.6(5) . . . . ?
C15 C16 C17 C18 0.6(5) . . . . ?
C15 C16 C17 Cl1 -179.9(3) . . . . ?
C16 C17 C18 C19 -1.5(5) . . . . ?
Cl1 C17 C18 C19 179.0(3) . . . . ?
C17 C18 C19 C14 0.3(5) . . . . ?
C15 C14 C19 C18 1.7(5) . . . . ?
C8 C14 C19 C18 -175.9(3) . . . . ?
